data_7132324
loop_
_publ_author_name
'Spoletti, Enrico'
'Verma, Vivek'
'Cappuccino, Chiara'
'Lusi, Matteo'

_publ_section_title
;
 Solid Solution Polymorphs afford two High-Soluble Co-Drug Forms of
 Tolbutamide and Chlorpropamide
;
_journal_name_full 'Chemical Communications'
_journal_paper_doi 10.1039/D3CC04725C
_journal_year 2023
_chemical_formula_sum 'C10.61 H14.52 Cl0.7 N2 O3 S'
_chemical_formula_weight 274.79
_chemical_name_common 'Chloropropamide Tolbutamide'
_space_group_crystal_system orthorhombic
_space_group_IT_number 60
_space_group_name_Hall '-P 2n 2ab'
_space_group_name_H-M_alt 'P b c n'
_atom_sites_solution_hydrogens mixed
_audit_creation_method SHELXL-2014/7
_audit_update_record
;
2023-08-22 deposited with the CCDC.	2023-11-10 downloaded from the CCDC.
;
_cell_angle_alpha 90
_cell_angle_beta 90
_cell_angle_gamma 90
_cell_formula_units_Z 8
_cell_length_a 14.9416(4)
_cell_length_b 9.3109(3)
_cell_length_c 19.3930(6)
_cell_measurement_reflns_used 234
_cell_measurement_temperature 293(2)
_cell_measurement_theta_max 40
_cell_measurement_theta_min 2
_cell_volume 2697.95(14)
_computing_structure_refinement 'SHELXL-2014/7 (Sheldrick, 2014)'
_diffrn_ambient_temperature 293(2)
_diffrn_measured_fraction_theta_full 0.971
_diffrn_measured_fraction_theta_max 0.962
_diffrn_measurement_device_type 'Bruker D8 Quest'
_diffrn_radiation_type CuK\a
_diffrn_radiation_wavelength 1.54178
_diffrn_reflns_av_R_equivalents 0.0539
_diffrn_reflns_av_unetI/netI 0.0523
_diffrn_reflns_Laue_measured_fraction_full 0.971
_diffrn_reflns_Laue_measured_fraction_max 0.962
_diffrn_reflns_limit_h_max 13
_diffrn_reflns_limit_h_min -18
_diffrn_reflns_limit_k_max 8
_diffrn_reflns_limit_k_min -10
_diffrn_reflns_limit_l_max 20
_diffrn_reflns_limit_l_min -23
_diffrn_reflns_number 8156
_diffrn_reflns_point_group_measured_fraction_full 0.971
_diffrn_reflns_point_group_measured_fraction_max 0.962
_diffrn_reflns_theta_full 67.679
_diffrn_reflns_theta_max 72.136
_diffrn_reflns_theta_min 4.560
_exptl_absorpt_coefficient_mu 3.421
_exptl_absorpt_correction_T_max 0.7535
_exptl_absorpt_correction_T_min 0.3407
_exptl_absorpt_correction_type multi-scan
_exptl_absorpt_process_details sadabs
_exptl_crystal_colour colourless
_exptl_crystal_density_diffrn 1.353
_exptl_crystal_description prism
_exptl_crystal_F_000 1152
_exptl_crystal_recrystallization_method 'Re-crystallisation from solvent'
_refine_diff_density_max 0.335
_refine_diff_density_min -0.473
_refine_diff_density_rms 0.055
_refine_ls_extinction_coef 0.016(3)
_refine_ls_extinction_expression Fc^*^=kFc[1+0.001xFc^2^\l^3^/sin(2\q)]^-1/4^
_refine_ls_extinction_method 'SHELXL-2014/7 (Sheldrick 2014'
_refine_ls_goodness_of_fit_ref 1.087
_refine_ls_hydrogen_treatment mixed
_refine_ls_matrix_type full
_refine_ls_number_parameters 168
_refine_ls_number_reflns 2560
_refine_ls_number_restraints 6
_refine_ls_restrained_S_all 1.086
_refine_ls_R_factor_all 0.0944
_refine_ls_R_factor_gt 0.0763
_refine_ls_shift/su_max 2.546
_refine_ls_shift/su_mean 0.085
_refine_ls_structure_factor_coef Fsqd
_refine_ls_weighting_details 'w=1/[\s^2^(Fo^2^)+(0.1354P)^2^+0.9311P] where P=(Fo^2^+2Fc^2^)/3'
_refine_ls_weighting_scheme calc
_refine_ls_wR_factor_gt 0.2286
_refine_ls_wR_factor_ref 0.2525
_reflns_Friedel_coverage 0.000
_reflns_number_gt 1832
_reflns_number_total 2560
_reflns_threshold_expression 'I > 2\s(I)'
_cod_data_source_file d3cc04725c2.cif
_cod_data_source_block SS2_69
_cod_original_formula_sum 'C10.61 H14.52 Cl0.70 N2 O3 S'
_cod_database_code 7132324
_shelx_shelxl_version_number 2014/7
_shelx_space_group_comment
;
The symmetry employed for this shelxl refinement is uniquely defined
by the following loop, which should always be used as a source of
symmetry information in preference to the above space-group names.
They are only intended as comments.
;

loop_
_space_group_symop_operation_xyz
'x, y, z'
'-x+1/2, -y+1/2, z+1/2'
'x+1/2, -y+1/2, -z'
'-x, y, -z+1/2'
'-x, -y, -z'
'x-1/2, y-1/2, -z-1/2'
'-x-1/2, y-1/2, z'
'x, -y, z-1/2'

loop_
_atom_site_label
_atom_site_type_symbol
_atom_site_fract_x
_atom_site_fract_y
_atom_site_fract_z
_atom_site_U_iso_or_equiv
_atom_site_adp_type
_atom_site_occupancy
_atom_site_site_symmetry_order
_atom_site_calc_flag
_atom_site_refinement_flags_posn
_atom_site_refinement_flags_adp
_atom_site_refinement_flags_occupancy
_atom_site_disorder_assembly
_atom_site_disorder_group
Cl1 Cl 0.18334(19) 0.0177(3) 0.91945(8) 0.1546(14) Uani 0.696(10) 1 d . . P A 1
C1 C 0.18334(19) 0.0177(3) 0.91945(8) 0.1546(14) Uani 0.304(10) 1 d . . P A 2
H1A H 0.1313 0.0357 0.9472 0.232 Uiso 0.304(10) 1 calc R U P A 2
H1B H 0.2325 0.0740 0.9364 0.232 Uiso 0.304(10) 1 calc R U P A 2
H1C H 0.1985 -0.0824 0.9218 0.232 Uiso 0.304(10) 1 calc R U P A 2
C2 C 0.1614(3) 0.0639(6) 0.8357(2) 0.1030(13) Uani 1 1 d . . . . .
C3 C 0.1473(5) 0.2005(7) 0.8180(3) 0.1305(19) Uani 1 1 d . . . . .
H3 H 0.1496 0.2718 0.8515 0.157 Uiso 1 1 calc R U . . .
C4 C 0.1289(4) 0.2376(5) 0.7492(3) 0.1232(17) Uani 1 1 d . . . . .
H4 H 0.1190 0.3330 0.7371 0.148 Uiso 1 1 calc R U . . .
C5 C 0.1258(3) 0.1328(4) 0.70056(19) 0.0831(10) Uani 1 1 d . . . . .
C6 C 0.1374(4) -0.0069(5) 0.7191(2) 0.1109(16) Uani 1 1 d . . . . .
H6 H 0.1332 -0.0789 0.6861 0.133 Uiso 1 1 calc R U . . .
C7 C 0.1555(5) -0.0421(6) 0.7873(2) 0.130(2) Uani 1 1 d . . . . .
H7 H 0.1635 -0.1376 0.8000 0.156 Uiso 1 1 calc R U . . .
S8 S 0.10186(7) 0.17694(11) 0.61434(5) 0.0886(5) Uani 1 1 d . . . . .
N9 N 0.1944(2) 0.2430(3) 0.58343(17) 0.0879(10) Uani 1 1 d . . . . .
H9 H 0.1947 0.3311 0.5702 0.105 Uiso 1 1 calc R U . . .
C10 C 0.2726(3) 0.1645(4) 0.57744(16) 0.0779(10) Uani 1 1 d . . . . .
N11 N 0.3445(2) 0.2420(4) 0.56339(16) 0.0900(10) Uani 1 1 d . . . . .
H11 H 0.3389 0.3336 0.5600 0.108 Uiso 1 1 calc R U . . .
C12 C 0.4325(4) 0.1793(6) 0.5534(3) 0.1151(16) Uani 1 1 d . . . . .
H12A H 0.4640 0.2326 0.5179 0.138 Uiso 1 1 calc R U . . .
H12B H 0.4258 0.0811 0.5375 0.138 Uiso 1 1 calc R U . . .
C13 C 0.4888(5) 0.1804(7) 0.6203(4) 0.169(3) Uani 1 1 d . . . . .
H13A H 0.4970 0.2791 0.6350 0.203 Uiso 1 1 calc R U . . .
H13B H 0.4557 0.1309 0.6562 0.203 Uiso 1 1 calc R U . . .
C14 C 0.5767(6) 0.1131(9) 0.6133(7) 0.213(5) Uani 1 1 d . . . . .
H14A H 0.5712 0.0193 0.5919 0.255 Uiso 1 1 calc R U . A 2
H14B H 0.6158 0.1721 0.5851 0.255 Uiso 1 1 calc R U . A 2
C15 C 0.6104(15) 0.100(2) 0.6795(10) 0.147(12) Uani 0.304(10) 1 d . U P A 2
H15A H 0.6531 0.1756 0.6876 0.220 Uiso 0.304(10) 1 calc R U P A 2
H15B H 0.6390 0.0088 0.6846 0.220 Uiso 0.304(10) 1 calc R U P A 2
H15C H 0.5623 0.1084 0.7121 0.220 Uiso 0.304(10) 1 calc R U P A 2
O3 O 0.0423(2) 0.2956(4) 0.61286(19) 0.1143(11) Uani 1 1 d . . . . .
O2 O 0.0796(2) 0.0482(3) 0.57889(15) 0.1031(10) Uani 1 1 d . . . . .
O4 O 0.2719(2) 0.0333(3) 0.58457(15) 0.0978(9) Uani 1 1 d . . . . .
H15 H 0.6104(15) 0.100(2) 0.6795(10) 0.25(11) Uiso 0.696(10) 1 d . . P A 1

loop_
_atom_site_aniso_label
_atom_site_aniso_U_11
_atom_site_aniso_U_22
_atom_site_aniso_U_33
_atom_site_aniso_U_23
_atom_site_aniso_U_13
_atom_site_aniso_U_12
Cl1 0.212(3) 0.181(2) 0.0705(10) -0.0055(9) 0.0074(10) -0.0022(18)
C1 0.212(3) 0.181(2) 0.0705(10) -0.0055(9) 0.0074(10) -0.0022(18)
C2 0.119(3) 0.114(4) 0.076(2) -0.011(2) 0.012(2) -0.003(3)
C3 0.173(5) 0.124(4) 0.095(3) -0.045(3) 0.001(3) 0.006(4)
C4 0.175(5) 0.085(3) 0.110(3) -0.022(3) -0.013(3) 0.025(3)
C5 0.088(2) 0.075(2) 0.087(2) -0.0092(18) 0.0043(18) -0.0031(18)
C6 0.183(5) 0.076(3) 0.074(2) -0.0012(18) 0.004(3) -0.020(3)
C7 0.212(6) 0.101(3) 0.076(3) 0.011(2) 0.006(3) -0.019(4)
S8 0.0981(8) 0.0721(7) 0.0955(8) 0.0047(4) -0.0114(5) 0.0015(5)
N9 0.108(2) 0.0594(17) 0.097(2) 0.0115(14) -0.0005(17) 0.0041(16)
C10 0.106(3) 0.0613(19) 0.0662(18) 0.0028(13) 0.0038(17) 0.0018(18)
N11 0.114(2) 0.0670(19) 0.0886(19) 0.0083(14) 0.0186(17) 0.0028(17)
C12 0.119(4) 0.106(4) 0.120(4) -0.007(3) 0.034(3) 0.001(3)
C13 0.137(5) 0.123(5) 0.246(9) -0.078(5) -0.034(5) 0.036(4)
C14 0.136(6) 0.123(6) 0.379(18) -0.058(8) 0.000(7) -0.002(5)
C15 0.146(14) 0.141(14) 0.152(14) -0.003(8) -0.020(8) 0.003(8)
O3 0.103(2) 0.090(2) 0.150(3) 0.0124(18) -0.0149(18) 0.0156(17)
O2 0.126(2) 0.087(2) 0.096(2) -0.0003(13) -0.0219(16) -0.0223(17)
O4 0.122(2) 0.0547(15) 0.117(2) 0.0058(12) 0.0087(16) 0.0018(14)

loop_
_atom_type_symbol
_atom_type_description
_atom_type_scat_dispersion_real
_atom_type_scat_dispersion_imag
_atom_type_scat_source
C C 0.0181 0.0091 'International Tables Vol C Tables 4.2.6.8 and 6.1.1.4'
H H 0.0000 0.0000 'International Tables Vol C Tables 4.2.6.8 and 6.1.1.4'
N N 0.0311 0.0180 'International Tables Vol C Tables 4.2.6.8 and 6.1.1.4'
O O 0.0492 0.0322 'International Tables Vol C Tables 4.2.6.8 and 6.1.1.4'
Cl Cl 0.3639 0.7018 'International Tables Vol C Tables 4.2.6.8 and 6.1.1.4'
S S 0.3331 0.5567 'International Tables Vol C Tables 4.2.6.8 and 6.1.1.4'

loop_
_geom_angle_atom_site_label_1
_geom_angle_atom_site_label_2
_geom_angle_atom_site_label_3
_geom_angle
_geom_angle_site_symmetry_1
_geom_angle_site_symmetry_3
_geom_angle_publ_flag
C3 C2 C7 120.2(5) . . ?
C3 C2 C1 120.9(4) . . ?
C7 C2 C1 118.9(4) . . ?
C3 C2 Cl1 120.9(4) . . ?
C7 C2 Cl1 118.9(4) . . ?
C2 C3 C4 120.7(4) . . ?
C5 C4 C3 119.3(5) . . ?
C4 C5 C6 119.9(4) . . ?
C4 C5 S8 120.0(4) . . ?
C6 C5 S8 120.1(3) . . ?
C5 C6 C7 120.2(4) . . ?
C2 C7 C6 119.7(5) . . ?
O3 S8 O2 120.0(2) . . ?
O3 S8 N9 103.35(19) . . ?
O2 S8 N9 109.9(2) . . ?
O3 S8 C5 109.2(2) . . ?
O2 S8 C5 108.09(18) . . ?
N9 S8 C5 105.42(18) . . ?
C10 N9 S8 123.3(3) . . ?
O4 C10 N11 124.9(4) . . ?
O4 C10 N9 120.5(4) . . ?
N11 C10 N9 114.6(3) . . ?
C10 N11 C12 123.0(4) . . ?
N11 C12 C13 112.2(4) . . ?
C14 C13 C12 114.0(8) . . ?
C15 C14 C13 106.0(13) . . ?

loop_
_geom_bond_atom_site_label_1
_geom_bond_atom_site_label_2
_geom_bond_distance
_geom_bond_site_symmetry_2
_geom_bond_publ_flag
Cl1 C2 1.712(5) . ?
C1 C2 1.712(5) . ?
C2 C3 1.334(8) . ?
C2 C7 1.364(7) . ?
C3 C4 1.405(8) . ?
C4 C5 1.358(6) . ?
C5 C6 1.360(6) . ?
C5 S8 1.758(4) . ?
C6 C7 1.389(6) . ?
S8 O3 1.419(3) . ?
S8 O2 1.421(3) . ?
S8 N9 1.627(4) . ?
N9 C10 1.383(5) . ?
C10 O4 1.230(4) . ?
C10 N11 1.323(5) . ?
N11 C12 1.451(6) . ?
C12 C13 1.547(9) . ?
C13 C14 1.461(10) . ?
C14 C15 1.384(18) . ?
